data_4064079
loop_
_publ_author_name
'Wagner, Harald'
'Baumgartner, Judith'
'Marschner, Christoph'
'Poelt, Peter'

_publ_section_title
;
 Rearrangement/Fragmentation Reactions of Oligosilanes with Aluminum
 Chloride.
;
_journal_issue 15
_journal_name_full Organometallics
_journal_page_first 3939
_journal_page_last 3954
_journal_paper_doi 10.1021/om1011165
_journal_volume 30
_journal_year 2011
_chemical_formula_sum 'C22 H64 Si10'
_chemical_formula_weight 609.63
_chemical_name_systematic
;
 ?
;
_space_group_IT_number 14
_symmetry_cell_setting monoclinic
_symmetry_space_group_name_Hall '-P 2ybc'
_symmetry_space_group_name_H-M 'P 1 21/c 1'
_atom_sites_solution_hydrogens geom
_atom_sites_solution_primary direct
_atom_sites_solution_secondary difmap
_audit_creation_method SHELXL-97
_cell_angle_alpha 90.00
_cell_angle_beta 97.06(3)
_cell_angle_gamma 90.00
_cell_formula_units_Z 2
_cell_length_a 9.7457(19)
_cell_length_b 17.373(4)
_cell_length_c 11.849(2)
_cell_measurement_reflns_used 3798
_cell_measurement_temperature 100(2)
_cell_measurement_theta_max 52.138
_cell_measurement_theta_min 4.670
_cell_volume 1991.0(7)
_computing_cell_refinement 'Bruker XSCANS'
_computing_data_collection 'Bruker XSCANS'
_computing_data_reduction 'Bruker SHELXTL'
_computing_molecular_graphics 'Bruker SHELXTL'
_computing_publication_material 'Bruker SHELXTL'
_computing_structure_refinement 'SHELXL-97 (Sheldrick, 1997)'
_computing_structure_solution 'SHELXS-97 (Sheldrick, 1990)'
_diffrn_ambient_temperature 100(2)
_diffrn_measured_fraction_theta_full 0.988
_diffrn_measured_fraction_theta_max 0.988
_diffrn_measurement_device_type 'SMART APEX'
_diffrn_measurement_method '\w scans'
_diffrn_radiation_monochromator graphite
_diffrn_radiation_source 'fine-focus sealed tube'
_diffrn_radiation_type MoK\a
_diffrn_radiation_wavelength 0.71073
_diffrn_reflns_av_R_equivalents 0.0692
_diffrn_reflns_av_sigmaI/netI 0.0632
_diffrn_reflns_limit_h_max 11
_diffrn_reflns_limit_h_min -11
_diffrn_reflns_limit_k_max 20
_diffrn_reflns_limit_k_min -20
_diffrn_reflns_limit_l_max 14
_diffrn_reflns_limit_l_min -14
_diffrn_reflns_number 13146
_diffrn_reflns_theta_full 25.00
_diffrn_reflns_theta_max 25.00
_diffrn_reflns_theta_min 2.09
_exptl_absorpt_coefficient_mu 0.341
_exptl_absorpt_correction_T_max 0.9475
_exptl_absorpt_correction_T_min 0.8958
_exptl_absorpt_correction_type multi-scan
_exptl_absorpt_process_details SADABS
_exptl_crystal_colour colorless
_exptl_crystal_density_diffrn 1.017
_exptl_crystal_density_method 'not measured'
_exptl_crystal_description plates
_exptl_crystal_F_000 672
_exptl_crystal_size_max 0.33
_exptl_crystal_size_mid 0.28
_exptl_crystal_size_min 0.16
_refine_diff_density_max 0.876
_refine_diff_density_min -0.438
_refine_diff_density_rms 0.110
_refine_ls_extinction_method none
_refine_ls_goodness_of_fit_ref 1.051
_refine_ls_hydrogen_treatment constr
_refine_ls_matrix_type full
_refine_ls_number_parameters 155
_refine_ls_number_reflns 3466
_refine_ls_number_restraints 0
_refine_ls_restrained_S_all 1.051
_refine_ls_R_factor_all 0.0890
_refine_ls_R_factor_gt 0.0598
_refine_ls_shift/su_max 0.000
_refine_ls_shift/su_mean 0.000
_refine_ls_structure_factor_coef Fsqd
_refine_ls_weighting_details 'calc w=1/[\s^2^(Fo^2^)+(0.1023P)^2^+0.0000P] where P=(Fo^2^+2Fc^2^)/3'
_refine_ls_weighting_scheme calc
_refine_ls_wR_factor_gt 0.1521
_refine_ls_wR_factor_ref 0.1734
_reflns_number_gt 2466
_reflns_number_total 3466
_reflns_threshold_expression >2sigma(I)
_cod_data_source_file om1011165_si_001.cif
_cod_data_source_block 35trans_529j
_cod_depositor_comments
;
The following automatic conversions were performed:

'_symmetry_cell_setting' value 'Monoclinic' changed to 'monoclinic'
according to /home/saulius/struct/CIF-dictionaries/cif_core.dic
dictionary named 'cif_core.dic' version 2.4.1 from 2010-06-29.

Automatic conversion script
Id: cif_fix_values 1715 2011-07-08 13:25:40Z adriana 
;
_cod_original_sg_symbol_H-M P2(1)/c
_cod_database_code 4064079

loop_
_symmetry_equiv_pos_as_xyz
'x, y, z'
'-x, y+1/2, -z+1/2'
'-x, -y, -z'
'x, -y-1/2, z-1/2'

loop_
_atom_site_label
_atom_site_type_symbol
_atom_site_fract_x
_atom_site_fract_y
_atom_site_fract_z
_atom_site_U_iso_or_equiv
_atom_site_adp_type
_atom_site_occupancy
_atom_site_symmetry_multiplicity
_atom_site_calc_flag
_atom_site_refinement_flags
Si1 Si 0.34954(12) 0.01332(5) 0.83350(7) 0.0301(3) Uani 1 1 d .
Si2 Si 0.58715(13) 0.03966(5) 0.84445(8) 0.0354(3) Uani 1 1 d .
Si3 Si 0.32189(12) -0.08131(5) 0.97249(8) 0.0336(3) Uani 1 1 d .
Si4 Si 0.26148(16) -0.03623(5) 0.65350(9) 0.0486(4) Uani 1 1 d .
Si5 Si 0.18990(13) 0.18491(5) 0.79440(8) 0.0383(3) Uani 1 1 d .
C1 C 0.2439(5) 0.09780(18) 0.8798(3) 0.0389(10) Uani 1 1 d .
H1A H 0.1576 0.0750 0.9010 0.047 Uiso 1 1 calc R
H1B H 0.2957 0.1171 0.9514 0.047 Uiso 1 1 calc R
C2 C 0.6343(5) 0.1151(2) 0.7409(4) 0.0540(12) Uani 1 1 d .
H2A H 0.7346 0.1149 0.7392 0.081 Uiso 1 1 calc R
H2B H 0.6053 0.1659 0.7650 0.081 Uiso 1 1 calc R
H2C H 0.5875 0.1037 0.6648 0.081 Uiso 1 1 calc R
C3 C 0.6801(6) -0.0509(2) 0.8067(3) 0.0558(14) Uani 1 1 d .
H3A H 0.6612 -0.0601 0.7247 0.084 Uiso 1 1 calc R
H3B H 0.6472 -0.0948 0.8479 0.084 Uiso 1 1 calc R
H3C H 0.7798 -0.0446 0.8281 0.084 Uiso 1 1 calc R
C4 C 0.3990(5) -0.17864(19) 0.9456(3) 0.0511(12) Uani 1 1 d .
H4A H 0.3949 -0.2118 1.0120 0.077 Uiso 1 1 calc R
H4B H 0.4955 -0.1721 0.9321 0.077 Uiso 1 1 calc R
H4C H 0.3464 -0.2024 0.8787 0.077 Uiso 1 1 calc R
C5 C 0.1320(5) -0.0979(2) 0.9770(4) 0.0521(12) Uani 1 1 d .
H5A H 0.0899 -0.1176 0.9033 0.078 Uiso 1 1 calc R
H5B H 0.0876 -0.0493 0.9936 0.078 Uiso 1 1 calc R
H5C H 0.1194 -0.1355 1.0365 0.078 Uiso 1 1 calc R
C6 C 0.3476(9) -0.1310(3) 0.6276(4) 0.110(3) Uani 1 1 d .
H6A H 0.3148 -0.1494 0.5508 0.165 Uiso 1 1 calc R
H6B H 0.3245 -0.1690 0.6835 0.165 Uiso 1 1 calc R
H6C H 0.4480 -0.1239 0.6352 0.165 Uiso 1 1 calc R
C7 C 0.2969(5) 0.0291(2) 0.5329(3) 0.0515(12) Uani 1 1 d .
H7A H 0.3969 0.0357 0.5341 0.077 Uiso 1 1 calc R
H7B H 0.2537 0.0793 0.5417 0.077 Uiso 1 1 calc R
H7C H 0.2584 0.0061 0.4603 0.077 Uiso 1 1 calc R
C8 C 0.0702(6) -0.0519(3) 0.6483(4) 0.082(2) Uani 1 1 d .
H8A H 0.0354 -0.0782 0.5774 0.123 Uiso 1 1 calc R
H8B H 0.0236 -0.0021 0.6518 0.123 Uiso 1 1 calc R
H8C H 0.0518 -0.0837 0.7132 0.123 Uiso 1 1 calc R
C9 C 0.1427(7) 0.2602(3) 0.8952(4) 0.084(2) Uani 1 1 d .
H9A H 0.2261 0.2773 0.9434 0.125 Uiso 1 1 calc R
H9B H 0.0769 0.2387 0.9430 0.125 Uiso 1 1 calc R
H9C H 0.1004 0.3041 0.8522 0.125 Uiso 1 1 calc R
C10 C 0.3256(5) 0.2250(2) 0.7146(4) 0.0595(14) Uani 1 1 d .
H10A H 0.2893 0.2703 0.6716 0.089 Uiso 1 1 calc R
H10B H 0.3531 0.1860 0.6620 0.089 Uiso 1 1 calc R
H10C H 0.4060 0.2398 0.7681 0.089 Uiso 1 1 calc R
C11 C 0.0343(6) 0.1639(3) 0.6917(4) 0.0717(15) Uani 1 1 d .
H11A H -0.0048 0.2122 0.6595 0.108 Uiso 1 1 calc R
H11B H -0.0347 0.1373 0.7311 0.108 Uiso 1 1 calc R
H11C H 0.0603 0.1311 0.6305 0.108 Uiso 1 1 calc R

loop_
_atom_site_aniso_label
_atom_site_aniso_U_11
_atom_site_aniso_U_22
_atom_site_aniso_U_33
_atom_site_aniso_U_23
_atom_site_aniso_U_13
_atom_site_aniso_U_12
Si1 0.0452(8) 0.0188(4) 0.0271(5) 0.0015(3) 0.0072(4) 0.0016(4)
Si2 0.0481(9) 0.0283(5) 0.0321(5) 0.0078(4) 0.0138(5) 0.0044(5)
Si3 0.0436(8) 0.0201(5) 0.0386(6) 0.0052(4) 0.0103(5) -0.0007(4)
Si4 0.0834(12) 0.0258(5) 0.0340(6) -0.0036(4) -0.0027(6) 0.0050(6)
Si5 0.0517(9) 0.0229(5) 0.0409(6) 0.0044(4) 0.0078(5) 0.0055(5)
C1 0.057(3) 0.0247(17) 0.0368(19) 0.0031(14) 0.0125(19) 0.0064(18)
C2 0.045(3) 0.063(3) 0.056(2) 0.033(2) 0.013(2) -0.005(2)
C3 0.076(4) 0.053(3) 0.041(2) 0.0011(18) 0.016(2) 0.029(2)
C4 0.084(4) 0.0214(18) 0.050(2) 0.0055(15) 0.018(2) 0.003(2)
C5 0.042(3) 0.052(2) 0.064(3) 0.011(2) 0.014(2) -0.006(2)
C6 0.230(9) 0.045(3) 0.048(3) -0.015(2) -0.014(4) 0.054(4)
C7 0.073(4) 0.048(2) 0.033(2) -0.0016(16) 0.005(2) 0.003(2)
C8 0.108(5) 0.073(3) 0.055(3) 0.007(2) -0.022(3) -0.055(3)
C9 0.139(6) 0.044(3) 0.070(3) 0.000(2) 0.027(3) 0.037(3)
C10 0.072(4) 0.035(2) 0.072(3) 0.0103(19) 0.010(3) -0.008(2)
C11 0.059(4) 0.091(4) 0.067(3) 0.020(3) 0.015(3) 0.008(3)

loop_
_atom_type_symbol
_atom_type_description
_atom_type_scat_dispersion_real
_atom_type_scat_dispersion_imag
_atom_type_scat_source
C C 0.0033 0.0016 'International Tables Vol C Tables 4.2.6.8 and 6.1.1.4'
H H 0.0000 0.0000 'International Tables Vol C Tables 4.2.6.8 and 6.1.1.4'
Si Si 0.0817 0.0704 'International Tables Vol C Tables 4.2.6.8 and 6.1.1.4'

loop_
_geom_angle_atom_site_label_1
_geom_angle_atom_site_label_2
_geom_angle_atom_site_label_3
_geom_angle
_geom_angle_site_symmetry_1
_geom_angle_site_symmetry_3
C1 Si1 Si2 113.37(14) . .
C1 Si1 Si4 112.99(13) . .
Si2 Si1 Si4 111.55(6) . .
C1 Si1 Si3 102.83(12) . .
Si2 Si1 Si3 107.03(6) . .
Si4 Si1 Si3 108.40(5) . .
C2 Si2 C3 105.1(2) . .
C2 Si2 Si1 114.58(16) . .
C3 Si2 Si1 108.76(17) . .
C2 Si2 Si3 106.91(15) . 3_657
C3 Si2 Si3 109.62(15) . 3_657
Si1 Si2 Si3 111.58(6) . 3_657
C5 Si3 C4 106.3(2) . .
C5 Si3 Si2 106.34(15) . 3_657
C4 Si3 Si2 108.51(14) . 3_657
C5 Si3 Si1 108.86(14) . .
C4 Si3 Si1 114.96(13) . .
Si2 Si3 Si1 111.45(5) 3_657 .
C8 Si4 C7 109.6(2) . .
C8 Si4 C6 109.1(3) . .
C7 Si4 C6 105.9(2) . .
C8 Si4 Si1 109.36(17) . .
C7 Si4 Si1 112.61(14) . .
C6 Si4 Si1 110.17(17) . .
C10 Si5 C11 108.4(2) . .
C10 Si5 C1 114.3(2) . .
C11 Si5 C1 110.5(2) . .
C10 Si5 C9 108.1(2) . .
C11 Si5 C9 108.1(3) . .
C1 Si5 C9 107.30(19) . .
Si5 C1 Si1 126.5(2) . .

loop_
_geom_bond_atom_site_label_1
_geom_bond_atom_site_label_2
_geom_bond_distance
_geom_bond_site_symmetry_2
Si1 C1 1.911(4) .
Si1 Si2 2.3484(18) .
Si1 Si4 2.3615(15) .
Si1 Si3 2.3658(13) .
Si2 C2 1.890(4) .
Si2 C3 1.896(4) .
Si2 Si3 2.3541(15) 3_657
Si3 C5 1.881(5) .
Si3 C4 1.893(4) .
Si3 Si2 2.3541(15) 3_657
Si4 C8 1.878(6) .
Si4 C7 1.889(4) .
Si4 C6 1.891(5) .
Si5 C10 1.853(5) .
Si5 C11 1.860(5) .
Si5 C1 1.860(3) .
Si5 C9 1.867(4) .

loop_
_geom_torsion_atom_site_label_1
_geom_torsion_atom_site_label_2
_geom_torsion_atom_site_label_3
_geom_torsion_atom_site_label_4
_geom_torsion
_geom_torsion_site_symmetry_4
C1 Si1 Si2 C2 -66.8(2) .
Si4 Si1 Si2 C2 62.10(17) .
Si3 Si1 Si2 C2 -179.48(17) .
C1 Si1 Si2 C3 175.89(17) .
Si4 Si1 Si2 C3 -55.20(14) .
Si3 Si1 Si2 C3 63.22(14) .
C1 Si1 Si2 Si3 54.84(13) 3_657
Si4 Si1 Si2 Si3 -176.24(5) 3_657
Si3 Si1 Si2 Si3 -57.83(6) 3_657
C1 Si1 Si3 C5 55.0(2) .
Si2 Si1 Si3 C5 174.73(15) .
Si4 Si1 Si3 C5 -64.83(16) .
C1 Si1 Si3 C4 174.1(2) .
Si2 Si1 Si3 C4 -66.25(18) .
Si4 Si1 Si3 C4 54.20(18) .
C1 Si1 Si3 Si2 -61.94(15) 3_657
Si2 Si1 Si3 Si2 57.75(8) 3_657
Si4 Si1 Si3 Si2 178.19(6) 3_657
C1 Si1 Si4 C8 -48.5(2) .
Si2 Si1 Si4 C8 -177.57(17) .
Si3 Si1 Si4 C8 64.84(18) .
C1 Si1 Si4 C7 73.7(2) .
Si2 Si1 Si4 C7 -55.46(18) .
Si3 Si1 Si4 C7 -173.05(17) .
C1 Si1 Si4 C6 -168.3(3) .
Si2 Si1 Si4 C6 62.6(3) .
Si3 Si1 Si4 C6 -55.0(3) .
C10 Si5 C1 Si1 -41.9(3) .
C11 Si5 C1 Si1 80.7(3) .
C9 Si5 C1 Si1 -161.7(3) .
Si2 Si1 C1 Si5 78.0(3) .
Si4 Si1 C1 Si5 -50.1(3) .
Si3 Si1 C1 Si5 -166.8(2) .
